data_1516153
loop_
_publ_author_name
'Fu, Liangbing'
'Wang, Hengbin'
'Davies, Huw M. L.'

_publ_section_title
;
 Role of Ortho-Substituents on Rhodium-Catalyzed Asymmetric Synthesis of
 \b-Lactones by Intramolecular C-H Insertions of Aryldiazoacetates.
;
_journal_issue 11
_journal_name_full 'Organic letters'
_journal_page_first 3036
_journal_page_last 3039
_journal_paper_doi 10.1021/ol5011505
_journal_volume 16
_journal_year 2014
_chemical_absolute_configuration ad
_chemical_formula_moiety 'C11 H11 Br O3'
_chemical_formula_sum 'C11 H11 Br O3'
_chemical_formula_weight 271.11
_chemical_name_systematic
;
 ?
;
_space_group_crystal_system orthorhombic
_space_group_IT_number 19
_space_group_name_Hall 'P 2ac 2ab'
_space_group_name_H-M_alt 'P 21 21 21'
_symmetry_space_group_name_Hall 'P 2ac 2ab'
_symmetry_space_group_name_H-M 'P 21 21 21'
_atom_sites_solution_hydrogens mixed
_atom_sites_solution_primary direct
_audit_creation_date 2014-03-19
_audit_creation_method
;
Olex2 1.2-beta
(compiled 2014.03.12 svn.r2899 for OlexSys, GUI svn.r4796)
;
_cell_angle_alpha 90
_cell_angle_beta 90
_cell_angle_gamma 90
_cell_formula_units_Z 8
_cell_length_a 12.060(2)
_cell_length_b 12.066(2)
_cell_length_c 14.641(3)
_cell_measurement_reflns_used 8641
_cell_measurement_temperature 110(2)
_cell_measurement_theta_max 25.840
_cell_measurement_theta_min 2.388
_cell_volume 2130.5(7)
_computing_cell_refinement 'SAINT v8.34A (Bruker, 2013)'
_computing_data_collection 'APEX2 v2013.6-2 (Bruker, 2013)'
_computing_data_reduction 'SAINT v8.34A (Bruker, 2013)'
_computing_molecular_graphics 'Olex2 (Dolomanov et al., 2009)'
_computing_publication_material 'Olex2 (Dolomanov et al., 2009)'
_computing_structure_refinement 'SHELXL-97 (Sheldrick, 2008)'
_computing_structure_solution 'SHELXS-97 (Sheldrick, 2008)'
_diffrn_ambient_temperature 110(2)
_diffrn_detector_area_resol_mean 512
_diffrn_measured_fraction_theta_full 1.000
_diffrn_measured_fraction_theta_max 1.000
_diffrn_measurement_device_type 'Bruker APEX-II CCD'
_diffrn_measurement_method '\f and \w scans'
_diffrn_radiation_monochromator graphite
_diffrn_radiation_type MoK\a
_diffrn_radiation_wavelength 0.71073
_diffrn_reflns_av_R_equivalents 0.0858
_diffrn_reflns_av_unetI/netI 0.0707
_diffrn_reflns_Laue_measured_fraction_full 1.000
_diffrn_reflns_Laue_measured_fraction_max 1.000
_diffrn_reflns_limit_h_max 16
_diffrn_reflns_limit_h_min -16
_diffrn_reflns_limit_k_max 16
_diffrn_reflns_limit_k_min -16
_diffrn_reflns_limit_l_max 20
_diffrn_reflns_limit_l_min -18
_diffrn_reflns_number 26029
_diffrn_reflns_point_group_measured_fraction_full 1.000
_diffrn_reflns_point_group_measured_fraction_max 1.000
_diffrn_reflns_theta_full 25.242
_diffrn_reflns_theta_max 29.130
_diffrn_reflns_theta_min 1.689
_diffrn_source 'fine-focus sealed tube'
_diffrn_standards_number 0
_exptl_absorpt_coefficient_mu 3.842
_exptl_absorpt_correction_T_max 0.7462
_exptl_absorpt_correction_T_min 0.3793
_exptl_absorpt_correction_type multi-scan
_exptl_absorpt_process_details
;
SADABS-2012/1 (Bruker,2012) was used for absorption correction.
wR2(int) was 0.1594 before and 0.0920 after correction.
The Ratio of minimum to maximum transmission is 0.5083.
The \l/2 correction factor is 0.0015.
;
_exptl_crystal_colour colourless
_exptl_crystal_density_diffrn 1.690
_exptl_crystal_description prism
_exptl_crystal_F_000 1088
_exptl_crystal_recrystallization_method 'The material was recrystallised from hexane by slow evaporation'
_exptl_crystal_size_max 0.732
_exptl_crystal_size_mid 0.729
_exptl_crystal_size_min 0.154
_refine_diff_density_max 1.019
_refine_diff_density_min -0.686
_refine_diff_density_rms 0.109
_refine_ls_abs_structure_details
;
 Flack x determined using 1975 quotients [(I+)-(I-)]/[(I+)+(I-)]
 (Parsons and Flack (2004), Acta Cryst. A60, s61).
;
_refine_ls_abs_structure_Flack 0.029(7)
_refine_ls_extinction_method none
_refine_ls_goodness_of_fit_ref 1.016
_refine_ls_hydrogen_treatment mixed
_refine_ls_matrix_type full
_refine_ls_number_parameters 279
_refine_ls_number_reflns 5736
_refine_ls_number_restraints 64
_refine_ls_restrained_S_all 1.013
_refine_ls_R_factor_all 0.0528
_refine_ls_R_factor_gt 0.0424
_refine_ls_shift/su_max 0.000
_refine_ls_shift/su_mean 0.000
_refine_ls_structure_factor_coef Fsqd
_refine_ls_weighting_details 'w=1/[\s^2^(Fo^2^)+(0.0346P)^2^] where P=(Fo^2^+2Fc^2^)/3'
_refine_ls_weighting_scheme calc
_refine_ls_wR_factor_gt 0.0832
_refine_ls_wR_factor_ref 0.0875
_reflns_Friedel_coverage 0.780
_reflns_Friedel_fraction_full 1.000
_reflns_Friedel_fraction_max 1.000
_reflns_number_gt 5086
_reflns_number_total 5736
_reflns_threshold_expression 'I > 2\s(I)'
_cod_data_source_file ol5011505_si_004.cif
_cod_data_source_block lfu-ii-99t
_cod_depositor_comments 'Adding full bibliography for 1516152--1516154.cif.'
_cod_original_cell_volume 2130.5(6)
_cod_database_code 1516153
_shelxl_version_number 2013-4
_shelx_space_group_comment
;
The symmetry employed for this shelxl refinement is uniquely defined
by the following loop, which should always be used as a source of
symmetry information in preference to the above space-group names.
They are only intended as comments.
;
_shelx_estimated_absorpt_t_max 0.589
_shelx_estimated_absorpt_t_min 0.165
_olex2_refinement_description
;
1. Fixed Uiso
 At 1.2 times of:
  All C(H) groups, All C(H,H) groups
 At 1.5 times of:
  All C(H,H,H) groups
2. Restrained distances
 C2-H2
 0.975 with sigma of 0.01
3. Rigid body (RIGU) restrains
 C6, C5, C10, C9, C8, C7
 with sigma for 1-2 distances of 0.004 and sigma for 1-3 distances of 0.004
 C2, C3, O1, C1, C4
 with sigma for 1-2 distances of 0.004 and sigma for 1-3 distances of 0.004
4.a Ternary CH refined with riding coordinates:
 C2'(H2'), C1'(H1'), C1(H1)
4.b Aromatic/amide H refined with riding coordinates:
 C8'(H8'), C7'(H7'), C10'(H10'), C8(H8), C10(H10), C7(H7)
4.c Idealised Me refined as rotating group:
 C4'(H4'A,H4'B,H4'C), C11'(H11A,H11B,H11C), C11(H11D,H11E,H11F), C4(H4A,H4B,H4C)
;
_olex2_computing_structure_refinement_long 'SHELXL-97 (Sheldrick, 2008)'
_olex2_computing_structure_solution_long 'SHELXS-97 (Sheldrick, 2008)'

loop_
_space_group_symop_operation_xyz
'x, y, z'
'-x+1/2, -y, z+1/2'
'-x, y+1/2, -z+1/2'
'x+1/2, -y+1/2, -z'

loop_
_atom_site_label
_atom_site_type_symbol
_atom_site_fract_x
_atom_site_fract_y
_atom_site_fract_z
_atom_site_U_iso_or_equiv
_atom_site_adp_type
_atom_site_occupancy
_atom_site_site_symmetry_order
_atom_site_calc_flag
_atom_site_refinement_flags_posn
Br1' Br 0.19415(6) 0.08479(6) -0.49321(6) 0.02886(17) Uani 1 1 d .
O3' O -0.0373(4) -0.3561(4) -0.5124(4) 0.0304(13) Uani 1 1 d .
O1' O -0.2088(4) 0.1104(4) -0.5255(3) 0.0301(13) Uani 1 1 d .
O2' O -0.2281(5) -0.0227(5) -0.6345(4) 0.0345(13) Uani 1 1 d .
C4' C -0.0600(7) 0.2450(6) -0.4942(7) 0.0287(16) Uani 1 1 d .
H4'A H -0.0748 0.2725 -0.5545 0.043 Uiso 1 1 calc GR
H4'B H 0.0180 0.2503 -0.4818 0.043 Uiso 1 1 calc GR
H4'C H -0.1003 0.2882 -0.4503 0.043 Uiso 1 1 calc GR
C8' C 0.1294(6) -0.2511(6) -0.4793(4) 0.0227(15) Uani 1 1 d .
H8' H 0.1688 -0.3145 -0.4634 0.027 Uiso 1 1 calc R
C7' C 0.1791(6) -0.1481(5) -0.4744(4) 0.0197(14) Uani 1 1 d .
H7' H 0.2518 -0.1418 -0.4539 0.024 Uiso 1 1 calc R
C2' C -0.0505(6) 0.0416(6) -0.5589(4) 0.0217(14) Uani 1 1 d .
H2' H -0.0099 0.0803 -0.6074 0.026 Uiso 1 1 calc R
C6' C 0.1205(6) -0.0537(5) -0.5000(5) 0.0195(13) Uani 1 1 d .
C9' C 0.0205(6) -0.2590(5) -0.5081(6) 0.0242(15) Uani 1 1 d .
C11' C 0.0184(6) -0.4549(6) -0.4853(6) 0.0301(17) Uani 1 1 d .
H11A H 0.0834 -0.4649 -0.5223 0.045 Uiso 1 1 calc GR
H11B H -0.0303 -0.5171 -0.4931 0.045 Uiso 1 1 calc GR
H11C H 0.0397 -0.4491 -0.4223 0.045 Uiso 1 1 calc GR
C5' C 0.0113(6) -0.0590(6) -0.5300(4) 0.0189(14) Uani 1 1 d .
C1' C -0.0955(6) 0.1264(6) -0.4880(5) 0.0240(16) Uani 1 1 d .
H1' H -0.0894 0.0981 -0.4254 0.029 Uiso 1 1 calc R
C3' C -0.1727(6) 0.0307(6) -0.5846(5) 0.0253(15) Uani 1 1 d .
C10' C -0.0376(6) -0.1635(6) -0.5330(5) 0.0215(14) Uani 1 1 d .
H10' H -0.1109 -0.1699 -0.5521 0.026 Uiso 1 1 calc R
Br1 Br 0.16360(7) -0.00325(7) -0.23606(5) 0.03207(18) Uani 1 1 d .
O3 O 0.5843(4) 0.2599(4) -0.2730(4) 0.0287(13) Uani 1 1 d .
C8 C 0.4913(6) 0.0827(6) -0.2851(4) 0.0209(13) Uani 1 1 d .
H8 H 0.5550 0.0466 -0.3050 0.025 Uiso 1 1 calc R
O1 O 0.1098(5) 0.3951(4) -0.2343(4) 0.0349(13) Uani 1 1 d .
C2 C 0.1935(6) 0.2485(6) -0.1924(5) 0.0229(13) Uani 1 1 d D
O2 O 0.2469(5) 0.4380(4) -0.1319(4) 0.0363(14) Uani 1 1 d .
C11 C 0.6841(6) 0.2108(6) -0.3089(5) 0.0306(17) Uani 1 1 d .
H11D H 0.7085 0.1528 -0.2687 0.046 Uiso 1 1 calc GR
H11E H 0.7408 0.2663 -0.3135 0.046 Uiso 1 1 calc GR
H11F H 0.6694 0.1805 -0.3683 0.046 Uiso 1 1 calc GR
C10 C 0.3971(6) 0.2486(6) -0.2341(5) 0.0189(14) Uani 1 1 d .
H10 H 0.3998 0.3238 -0.2202 0.023 Uiso 1 1 calc R
C4 C -0.0126(7) 0.2335(8) -0.2513(7) 0.0331(18) Uani 1 1 d .
H4A H -0.0333 0.2384 -0.1881 0.050 Uiso 1 1 calc GR
H4B H -0.0148 0.1575 -0.2705 0.050 Uiso 1 1 calc GR
H4C H -0.0635 0.2762 -0.2875 0.050 Uiso 1 1 calc GR
C7 C 0.3910(6) 0.0249(5) -0.2749(5) 0.0233(15) Uani 1 1 d .
H7 H 0.3882 -0.0504 -0.2881 0.028 Uiso 1 1 calc R
C6 C 0.2957(6) 0.0795(5) -0.2453(4) 0.0199(12) Uani 1 1 d .
C3 C 0.1951(6) 0.3739(6) -0.1763(5) 0.0267(15) Uani 1 1 d .
C9 C 0.4928(6) 0.1954(5) -0.2647(5) 0.0207(14) Uani 1 1 d .
C5 C 0.2972(6) 0.1911(6) -0.2241(4) 0.0200(13) Uani 1 1 d .
C1 C 0.1032(6) 0.2784(6) -0.2636(6) 0.0258(16) Uani 1 1 d .
H1 H 0.1298 0.2685 -0.3263 0.031 Uiso 1 1 calc R
H2 H 0.156(6) 0.217(6) -0.140(3) 0.031 Uiso 1 1 d DR

loop_
_atom_site_aniso_label
_atom_site_aniso_U_11
_atom_site_aniso_U_22
_atom_site_aniso_U_33
_atom_site_aniso_U_23
_atom_site_aniso_U_13
_atom_site_aniso_U_12
Br1' 0.0226(3) 0.0218(3) 0.0421(4) 0.0030(4) -0.0009(4) -0.0054(3)
O3' 0.023(3) 0.018(2) 0.051(4) 0.000(3) -0.004(3) 0.000(2)
O1' 0.022(3) 0.033(3) 0.035(3) 0.005(2) 0.002(2) 0.003(2)
O2' 0.030(3) 0.035(4) 0.039(3) 0.000(3) -0.012(2) -0.002(3)
C4' 0.040(4) 0.020(3) 0.026(4) 0.003(3) 0.002(4) 0.007(3)
C8' 0.023(3) 0.024(3) 0.021(4) 0.002(3) 0.004(3) 0.005(3)
C7' 0.019(3) 0.016(3) 0.024(3) -0.002(2) -0.001(3) 0.000(3)
C2' 0.024(4) 0.023(3) 0.018(3) 0.001(3) 0.001(3) 0.003(3)
C6' 0.022(3) 0.015(3) 0.021(3) -0.005(3) 0.006(3) -0.009(2)
C9' 0.032(4) 0.017(3) 0.023(3) 0.000(3) 0.010(3) -0.002(3)
C11' 0.025(4) 0.022(3) 0.043(5) 0.001(3) 0.006(4) 0.002(3)
C5' 0.021(3) 0.021(4) 0.014(3) 0.003(2) 0.006(3) 0.004(3)
C1' 0.025(4) 0.027(3) 0.020(4) 0.003(3) 0.001(3) 0.008(3)
C3' 0.024(4) 0.028(4) 0.025(3) 0.010(3) 0.003(3) 0.007(3)
C10' 0.017(3) 0.027(4) 0.020(3) -0.001(3) 0.000(3) 0.004(3)
Br1 0.0288(4) 0.0226(4) 0.0448(4) 0.0007(4) 0.0022(3) -0.0068(3)
O3 0.023(3) 0.020(3) 0.043(3) -0.004(3) 0.003(3) -0.001(2)
C8 0.023(3) 0.021(3) 0.019(3) 0.004(3) -0.001(2) 0.002(3)
O1 0.030(3) 0.028(3) 0.046(3) 0.010(2) 0.003(3) 0.004(2)
C2 0.020(3) 0.026(3) 0.023(3) 0.000(3) -0.002(3) 0.002(3)
O2 0.037(4) 0.024(3) 0.048(4) -0.012(3) 0.004(3) 0.005(2)
C11 0.022(4) 0.027(4) 0.042(4) 0.006(3) 0.008(4) 0.001(3)
C10 0.023(3) 0.014(3) 0.020(3) 0.000(3) 0.003(3) 0.001(2)
C4 0.021(4) 0.046(5) 0.032(4) -0.007(4) -0.003(3) 0.004(3)
C7 0.027(3) 0.011(3) 0.032(4) 0.002(3) -0.001(3) 0.001(2)
C6 0.020(3) 0.016(3) 0.024(3) 0.006(2) -0.003(3) -0.007(2)
C3 0.024(3) 0.024(3) 0.032(4) 0.001(3) 0.012(3) 0.005(3)
C9 0.018(3) 0.022(3) 0.022(3) 0.000(3) 0.002(3) -0.003(2)
C5 0.027(3) 0.019(3) 0.014(3) 0.002(2) -0.002(3) 0.004(2)
C1 0.023(4) 0.029(3) 0.025(3) 0.001(3) 0.003(3) 0.008(3)

loop_
_atom_type_symbol
_atom_type_description
_atom_type_scat_dispersion_real
_atom_type_scat_dispersion_imag
_atom_type_scat_source
C C 0.0033 0.0016 'International Tables Vol C Tables 4.2.6.8 and 6.1.1.4'
H H 0.0000 0.0000 'International Tables Vol C Tables 4.2.6.8 and 6.1.1.4'
Br Br -0.2901 2.4595 'International Tables Vol C Tables 4.2.6.8 and 6.1.1.4'
O O 0.0106 0.0060 'International Tables Vol C Tables 4.2.6.8 and 6.1.1.4'

loop_
_geom_angle_atom_site_label_1
_geom_angle_atom_site_label_2
_geom_angle_atom_site_label_3
_geom_angle
C9' O3' C11' 117.7(6)
C3' O1' C1' 91.9(5)
H4'A C4' H4'B 109.5
H4'A C4' H4'C 109.5
H4'B C4' H4'C 109.5
C1' C4' H4'A 109.5
C1' C4' H4'B 109.5
C1' C4' H4'C 109.5
C7' C8' H8' 120.3
C7' C8' C9' 119.3(6)
C9' C8' H8' 120.3
C8' C7' H7' 119.9
C8' C7' C6' 120.2(6)
C6' C7' H7' 119.9
C5' C2' H2' 110.2
C5' C2' C1' 121.4(6)
C5' C2' C3' 118.9(6)
C1' C2' H2' 110.2
C3' C2' H2' 110.2
C3' C2' C1' 83.4(5)
C7' C6' Br1' 118.0(5)
C5' C6' Br1' 120.1(5)
C5' C6' C7' 121.9(6)
O3' C9' C8' 124.0(6)
O3' C9' C10' 116.0(7)
C8' C9' C10' 120.0(6)
O3' C11' H11A 109.5
O3' C11' H11B 109.5
O3' C11' H11C 109.5
H11A C11' H11B 109.5
H11A C11' H11C 109.5
H11B C11' H11C 109.5
C6' C5' C2' 121.9(6)
C6' C5' C10' 116.9(6)
C10' C5' C2' 121.2(6)
O1' C1' C4' 111.4(6)
O1' C1' C2' 89.4(5)
O1' C1' H1' 111.6
C4' C1' C2' 119.2(7)
C4' C1' H1' 111.6
C2' C1' H1' 111.6
O1' C3' C2' 95.2(5)
O2' C3' O1' 126.5(7)
O2' C3' C2' 138.2(7)
C9' C10' H10' 119.1
C5' C10' C9' 121.7(7)
C5' C10' H10' 119.1
C9 O3 C11 118.4(6)
C7 C8 H8 120.9
C9 C8 H8 120.9
C9 C8 C7 118.2(7)
C3 O1 C1 92.5(6)
C3 C2 C1 83.2(5)
C3 C2 H2 106(4)
C5 C2 C3 119.5(6)
C5 C2 C1 119.0(6)
C5 C2 H2 117(5)
C1 C2 H2 107(5)
O3 C11 H11D 109.5
O3 C11 H11E 109.5
O3 C11 H11F 109.5
H11D C11 H11E 109.5
H11D C11 H11F 109.5
H11E C11 H11F 109.5
C9 C10 H10 119.4
C9 C10 C5 121.2(6)
C5 C10 H10 119.4
H4A C4 H4B 109.5
H4A C4 H4C 109.5
H4B C4 H4C 109.5
C1 C4 H4A 109.5
C1 C4 H4B 109.5
C1 C4 H4C 109.5
C8 C7 H7 119.7
C6 C7 C8 120.6(6)
C6 C7 H7 119.7
C7 C6 Br1 118.0(5)
C5 C6 Br1 120.8(6)
C5 C6 C7 121.3(7)
O1 C3 C2 94.6(6)
O2 C3 O1 128.2(7)
O2 C3 C2 137.2(7)
O3 C9 C8 123.5(6)
O3 C9 C10 116.0(6)
C8 C9 C10 120.5(6)
C10 C5 C2 121.4(6)
C6 C5 C2 120.4(7)
C6 C5 C10 118.2(7)
O1 C1 C2 89.4(6)
O1 C1 C4 111.0(6)
O1 C1 H1 111.8
C2 C1 H1 111.8
C4 C1 C2 119.1(7)
C4 C1 H1 111.8

loop_
_geom_bond_atom_site_label_1
_geom_bond_atom_site_label_2
_geom_bond_distance
Br1' C6' 1.895(6)
O3' C9' 1.365(8)
O3' C11' 1.425(9)
O1' C1' 1.485(9)
O1' C3' 1.366(9)
O2' C3' 1.181(9)
C4' H4'A 0.9600
C4' H4'B 0.9600
C4' H4'C 0.9600
C4' C1' 1.497(11)
C8' H8' 0.9300
C8' C7' 1.381(10)
C8' C9' 1.382(10)
C7' H7' 0.9300
C7' C6' 1.392(10)
C2' H2' 0.9800
C2' C5' 1.486(9)
C2' C1' 1.556(10)
C2' C3' 1.527(10)
C6' C5' 1.390(10)
C9' C10' 1.397(11)
C11' H11A 0.9600
C11' H11B 0.9600
C11' H11C 0.9600
C5' C10' 1.393(10)
C1' H1' 0.9800
C10' H10' 0.9300
Br1 C6 1.885(6)
O3 C11 1.440(9)
O3 C9 1.356(8)
C8 H8 0.9300
C8 C7 1.404(10)
C8 C9 1.393(10)
O1 C3 1.359(9)
O1 C1 1.474(9)
C2 C3 1.532(10)
C2 C5 1.503(11)
C2 C1 1.550(11)
C2 H2 0.971(14)
O2 C3 1.188(9)
C11 H11D 0.9600
C11 H11E 0.9600
C11 H11F 0.9600
C10 H10 0.9300
C10 C9 1.394(10)
C10 C5 1.398(10)
C4 H4A 0.9600
C4 H4B 0.9600
C4 H4C 0.9600
C4 C1 1.509(11)
C7 H7 0.9300
C7 C6 1.394(10)
C6 C5 1.382(9)
C1 H1 0.9800

loop_
_geom_torsion_atom_site_label_1
_geom_torsion_atom_site_label_2
_geom_torsion_atom_site_label_3
_geom_torsion_atom_site_label_4
_geom_torsion
Br1' C6' C5' C2' 1.0(9)
Br1' C6' C5' C10' -179.9(5)
O3' C9' C10' C5' 178.8(7)
C8' C7' C6' Br1' -179.1(5)
C8' C7' C6' C5' 0.7(11)
C8' C9' C10' C5' 0.2(11)
C7' C8' C9' O3' -177.7(7)
C7' C8' C9' C10' 0.9(10)
C7' C6' C5' C2' -178.8(6)
C7' C6' C5' C10' 0.3(10)
C2' C5' C10' C9' 178.4(7)
C6' C5' C10' C9' -0.7(10)
C9' C8' C7' C6' -1.3(10)
C11' O3' C9' C8' 0.2(11)
C11' O3' C9' C10' -178.5(7)
C5' C2' C1' O1' -123.1(7)
C5' C2' C1' C4' 122.5(8)
C5' C2' C3' O1' 125.8(6)
C5' C2' C3' O2' -53.6(12)
C1' O1' C3' O2' 175.9(7)
C1' O1' C3' C2' -3.6(5)
C1' C2' C5' C6' -75.2(9)
C1' C2' C5' C10' 105.7(8)
C1' C2' C3' O1' 3.5(5)
C1' C2' C3' O2' -176.0(9)
C3' O1' C1' C4' 124.8(7)
C3' O1' C1' C2' 3.5(5)
C3' C2' C5' C6' -175.7(6)
C3' C2' C5' C10' 5.2(10)
C3' C2' C1' O1' -3.2(5)
C3' C2' C1' C4' -117.5(7)
Br1 C6 C5 C2 0.6(8)
Br1 C6 C5 C10 -178.7(5)
C8 C7 C6 Br1 178.6(5)
C8 C7 C6 C5 -0.8(10)
C11 O3 C9 C8 3.0(11)
C11 O3 C9 C10 -176.7(6)
C7 C8 C9 O3 -179.2(7)
C7 C8 C9 C10 0.5(11)
C7 C6 C5 C2 179.9(6)
C7 C6 C5 C10 0.7(9)
C3 O1 C1 C2 4.5(6)
C3 O1 C1 C4 125.7(8)
C3 C2 C5 C10 3.8(10)
C3 C2 C5 C6 -175.4(6)
C3 C2 C1 O1 -4.0(5)
C3 C2 C1 C4 -117.9(7)
C9 C8 C7 C6 0.2(10)
C9 C10 C5 C2 -179.2(6)
C9 C10 C5 C6 0.0(10)
C5 C2 C3 O1 123.9(6)
C5 C2 C3 O2 -56.0(12)
C5 C2 C1 O1 -124.1(7)
C5 C2 C1 C4 122.1(8)
C5 C10 C9 O3 179.1(7)
C5 C10 C9 C8 -0.6(11)
C1 O1 C3 C2 -4.6(6)
C1 O1 C3 O2 175.4(8)
C1 C2 C3 O1 4.4(6)
C1 C2 C3 O2 -175.6(10)
C1 C2 C5 C10 102.9(8)
C1 C2 C5 C6 -76.3(8)
